data_7111183
loop_
_publ_author_name
'Rich, Autumn E.'
'DeGreeff, Angela D.'
'McNeill, Kristopher'

_publ_section_title
;
 Synthesis of (chlorovinyl)cobaloxime complexes, model complexes of
 proposed intermediates in the B12-catalyzed dehalogenation of chlorinated
 ethylenesElectronic supplementary information (ESI) available: full
 experimental details and characterization of complexes 1--3, and X-ray
 diffraction data. See http://www.rsc.org/suppdata/cc/b1/b109001a/
;
_journal_issue 3
_journal_name_full 'Chemical Communications'
_journal_page_first 234
_journal_paper_doi 10.1039/b109001a
_journal_year 2002
_chemical_formula_moiety 'C15 H21 Cl Co N5 O4'
_chemical_formula_sum 'C15 H21 Cl Co N5 O4'
_chemical_formula_weight 429.75
_chemical_name_common 01058
_chemical_name_systematic
; 
? 
;
_space_group_IT_number 19
_symmetry_cell_setting orthorhombic
_symmetry_space_group_name_Hall 'P 2ac 2ab'
_symmetry_space_group_name_H-M 'P 21 21 21'
_atom_sites_solution_hydrogens geom
_atom_sites_solution_primary direct
_atom_sites_solution_secondary 'difference Fourier synthesis'
_audit_creation_method SHELXL-97
_cell_angle_alpha 90.00
_cell_angle_beta 90.00
_cell_angle_gamma 90.00
_cell_formula_units_Z 4
_cell_length_a 9.630(2)
_cell_length_b 12.377(2)
_cell_length_c 15.402(3)
_cell_measurement_reflns_used 1849
_cell_measurement_temperature 173(2)
_cell_measurement_theta_max 25.05
_cell_measurement_theta_min 2.11
_cell_volume 1835.8(6)
_computing_cell_refinement 'Bruker SMART'
_computing_data_collection 'Bruker SMART'
_computing_data_reduction 'Bruker SAINT'
_computing_molecular_graphics 'Bruker SHELXTL'
_computing_publication_material 'Bruker SHELXTL'
_computing_structure_refinement 'SHELXL-97 (Sheldrick, 1997)'
_computing_structure_solution 'SHELXS-97 (Sheldrick, 1990)'
_diffrn_ambient_temperature 173(2)
_diffrn_measured_fraction_theta_full 0.997
_diffrn_measured_fraction_theta_max 0.997
_diffrn_measurement_device_type 'CCD area detector'
_diffrn_measurement_method 'phi and omega scans'
_diffrn_radiation_monochromator graphite
_diffrn_radiation_source 'fine-focus sealed tube'
_diffrn_radiation_type MoK\a
_diffrn_radiation_wavelength 0.71073
_diffrn_reflns_av_R_equivalents 0.037
_diffrn_reflns_av_sigmaI/netI 0.0384
_diffrn_reflns_limit_h_max 11
_diffrn_reflns_limit_h_min -11
_diffrn_reflns_limit_k_max 14
_diffrn_reflns_limit_k_min 0
_diffrn_reflns_limit_l_max 18
_diffrn_reflns_limit_l_min 0
_diffrn_reflns_number 9319
_diffrn_reflns_theta_full 25.05
_diffrn_reflns_theta_max 25.05
_diffrn_reflns_theta_min 2.11
_exptl_absorpt_coefficient_mu 1.112
_exptl_absorpt_correction_T_max 0.8510
_exptl_absorpt_correction_T_min 0.7841
_exptl_absorpt_correction_type multi-scan
_exptl_absorpt_process_details 'SADABS 2.03 (Sheldrick, 2000)'
_exptl_crystal_colour yellow
_exptl_crystal_density_diffrn 1.555
_exptl_crystal_density_method 'not measured'
_exptl_crystal_description block
_exptl_crystal_F_000 888
_exptl_crystal_size_max 0.23
_exptl_crystal_size_mid 0.20
_exptl_crystal_size_min 0.15
_refine_diff_density_max 0.437
_refine_diff_density_min -0.435
_refine_diff_density_rms 0.071
_refine_ls_abs_structure_details 'Flack H D (1983), Acta Cryst. A39, 876-881'
_refine_ls_abs_structure_Flack 0.01(2)
_refine_ls_extinction_method none
_refine_ls_goodness_of_fit_ref 1.020
_refine_ls_hydrogen_treatment 'riding model'
_refine_ls_matrix_type full
_refine_ls_number_parameters 247
_refine_ls_number_reflns 3259
_refine_ls_number_restraints 0
_refine_ls_restrained_S_all 1.020
_refine_ls_R_factor_all 0.0397
_refine_ls_R_factor_gt 0.0344
_refine_ls_shift/su_max 0.001
_refine_ls_shift/su_mean 0.000
_refine_ls_structure_factor_coef Fsqd
_refine_ls_weighting_details 'calc w=1/[\s^2^(Fo^2^)+(0.0649P)^2^] where P=(Fo^2^+2Fc^2^)/3'
_refine_ls_weighting_scheme calc
_refine_ls_wR_factor_gt 0.0893
_refine_ls_wR_factor_ref 0.0935
_reflns_number_gt 2914
_reflns_number_total 3259
_reflns_threshold_expression >2sigma(I)
_cod_data_source_file b109001asup1.cif
_cod_data_source_block 01058
_cod_depositor_comments
;
The following automatic conversions were performed:

'_symmetry_cell_setting' value 'Orthorhombic' changed to
'orthorhombic' according to
/home/saulius/struct/CIF-dictionaries/cif_core.dic dictionary named
'cif_core.dic' version 2.4.2 from
2011-04-26.

'_exptl_absorpt_correction_type' value 'multiscan'
changed to 'multi-scan' according to
/home/saulius/struct/CIF-dictionaries/cif_core.dic dictionary named
'cif_core.dic' version 2.4.2 from 2011-04-26.

Automatic conversion script
Id: cif_fix_values 1891 2012-01-12 08:04:46Z andrius 

The following automatic conversions were performed:

'_atom_sites_solution_primary' value 'direct methods' was changed to
'direct'.

'_atom_sites_solution_hydrogens' value 'placed geometrically' was
changed to 'geom'.

Automatic conversion script
Id: cif_fix_values 6452 2018-10-05 10:23:21Z andrius 
;
_cod_original_sg_symbol_H-M P2(1)2(1)2(1)
_cod_database_code 7111183

loop_
_symmetry_equiv_pos_as_xyz
'x, y, z'
'-x+1/2, -y, z+1/2'
'-x, y+1/2, -z+1/2'
'x+1/2, -y+1/2, -z'

loop_
_atom_site_label
_atom_site_type_symbol
_atom_site_fract_x
_atom_site_fract_y
_atom_site_fract_z
_atom_site_U_iso_or_equiv
_atom_site_adp_type
_atom_site_occupancy
_atom_site_symmetry_multiplicity
_atom_site_calc_flag
_atom_site_refinement_flags
_atom_site_disorder_assembly
_atom_site_disorder_group
Co1 Co 0.74929(4) 0.86874(2) 0.245610(19) 0.02174(12) Uani 1 1 d . B .
Cl1 Cl 0.74627(13) 0.55778(6) 0.40508(5) 0.0591(3) Uani 1 1 d . . .
C1 C 0.7354(5) 0.7495(2) 0.32604(19) 0.0416(9) Uani 1 1 d . . .
H1A H 0.7372 0.7723 0.3849 0.050 Uiso 1 1 calc R A 1
C2 C 0.725(6) 0.6539(9) 0.3188(9) 0.051(8) Uani 0.46(6) 1 d P B 1
C2' C 0.800(3) 0.6634(12) 0.3318(11) 0.040(5) Uani 0.54(6) 1 d P B 2
N11 N 0.9423(2) 0.87457(17) 0.26450(16) 0.0283(6) Uani 1 1 d . . .
C12 C 0.9848(3) 0.9362(2) 0.3262(2) 0.0278(6) Uani 1 1 d . B .
C13 C 0.8719(3) 0.9877(2) 0.3739(2) 0.0273(7) Uani 1 1 d . . .
N14 N 0.7488(3) 0.96232(15) 0.34267(13) 0.0243(4) Uani 1 1 d . B .
O15 O 1.0354(2) 0.81997(17) 0.21489(15) 0.0369(5) Uani 1 1 d . B .
H15 H 0.9934 0.7876 0.1748 0.055 Uiso 1 1 calc R . .
O16 O 0.6332(2) 0.99994(16) 0.37772(14) 0.0318(5) Uani 1 1 d . . .
C17 C 1.1344(3) 0.9538(3) 0.3485(2) 0.0415(8) Uani 1 1 d . . .
H17A H 1.1930 0.9119 0.3088 0.062 Uiso 1 1 calc R B .
H17B H 1.1514 0.9304 0.4084 0.062 Uiso 1 1 calc R . .
H17C H 1.1568 1.0308 0.3430 0.062 Uiso 1 1 calc R . .
C18 C 0.8923(3) 1.0594(2) 0.45049(19) 0.0354(7) Uani 1 1 d . B .
H18A H 0.8018 1.0844 0.4715 0.053 Uiso 1 1 calc R . .
H18B H 0.9489 1.1218 0.4337 0.053 Uiso 1 1 calc R . .
H18C H 0.9395 1.0192 0.4967 0.053 Uiso 1 1 calc R . .
N21 N 0.7484(3) 0.77393(16) 0.14947(13) 0.0252(4) Uani 1 1 d . . .
C22 C 0.6273(3) 0.7453(2) 0.11898(19) 0.0246(6) Uani 1 1 d . B .
C23 C 0.5121(3) 0.7962(2) 0.1673(2) 0.0278(6) Uani 1 1 d . . .
N24 N 0.5557(2) 0.85702(18) 0.23046(16) 0.0277(6) Uani 1 1 d . B .
O25 O 0.8656(2) 0.73574(16) 0.11435(14) 0.0338(5) Uani 1 1 d . B .
O26 O 0.4632(2) 0.90675(16) 0.28315(15) 0.0355(5) Uani 1 1 d . . .
H26 H 0.5056 0.9367 0.3243 0.053 Uiso 1 1 calc R B .
C27 C 0.6064(3) 0.6678(2) 0.04655(19) 0.0301(6) Uani 1 1 d . . .
H27A H 0.6969 0.6447 0.0241 0.045 Uiso 1 1 calc R B .
H27B H 0.5536 0.7029 0.0001 0.045 Uiso 1 1 calc R . .
H27C H 0.5550 0.6048 0.0677 0.045 Uiso 1 1 calc R . .
C28 C 0.3636(3) 0.7763(3) 0.1462(2) 0.0381(7) Uani 1 1 d . B .
H28A H 0.3047 0.8175 0.1862 0.057 Uiso 1 1 calc R . .
H28B H 0.3433 0.6991 0.1521 0.057 Uiso 1 1 calc R . .
H28C H 0.3449 0.7992 0.0864 0.057 Uiso 1 1 calc R . .
N31 N 0.7598(3) 1.00049(17) 0.16625(13) 0.0273(5) Uani 1 1 d . . .
C32 C 0.6593(4) 1.0762(3) 0.1684(2) 0.0419(8) Uani 1 1 d . B .
H32A H 0.5809 1.0648 0.2048 0.050 Uiso 1 1 calc R . .
C33 C 0.6661(5) 1.1695(3) 0.1201(2) 0.0619(11) Uani 1 1 d . . .
H33A H 0.5948 1.2222 0.1244 0.074 Uiso 1 1 calc R B .
C34 C 0.7761(5) 1.1854(3) 0.0659(2) 0.0591(12) Uani 1 1 d . B .
H34A H 0.7814 1.2487 0.0312 0.071 Uiso 1 1 calc R . .
C35 C 0.8800(4) 1.1082(3) 0.0621(2) 0.0471(9) Uani 1 1 d . . .
H35A H 0.9581 1.1175 0.0251 0.056 Uiso 1 1 calc R B .
C36 C 0.8669(4) 1.0170(3) 0.1135(2) 0.0359(7) Uani 1 1 d . B .
H36A H 0.9378 0.9638 0.1110 0.043 Uiso 1 1 calc R . .

loop_
_atom_site_aniso_label
_atom_site_aniso_U_11
_atom_site_aniso_U_22
_atom_site_aniso_U_33
_atom_site_aniso_U_23
_atom_site_aniso_U_13
_atom_site_aniso_U_12
Co1 0.02049(19) 0.02062(19) 0.0241(2) -0.00179(12) 0.00185(17) 0.00040(14)
Cl1 0.0948(7) 0.0337(4) 0.0488(5) 0.0149(3) 0.0091(6) 0.0093(6)
C1 0.066(3) 0.0300(16) 0.0284(15) 0.0000(11) -0.004(2) -0.0055(19)
C2 0.08(2) 0.039(5) 0.031(5) 0.011(4) -0.001(7) 0.004(6)
C2' 0.039(11) 0.045(5) 0.036(4) 0.013(4) 0.004(5) 0.018(5)
N11 0.0253(13) 0.0258(11) 0.0339(14) -0.0007(11) 0.0049(11) 0.0011(9)
C12 0.0280(15) 0.0233(13) 0.0321(16) 0.0019(12) -0.0037(12) -0.0035(12)
C13 0.0343(17) 0.0228(14) 0.0249(15) 0.0012(13) -0.0007(14) -0.0026(13)
N14 0.0241(10) 0.0231(10) 0.0257(10) 0.0009(8) 0.0033(13) 0.0003(13)
O15 0.0269(10) 0.0388(11) 0.0450(13) -0.0151(10) 0.0031(10) 0.0054(9)
O16 0.0302(12) 0.0322(12) 0.0331(12) -0.0058(10) 0.0064(10) 0.0020(9)
C17 0.0284(16) 0.0407(18) 0.055(2) -0.0054(16) -0.0081(16) -0.0008(14)
C18 0.0435(18) 0.0310(16) 0.0317(17) -0.0043(13) 0.0009(14) -0.0075(14)
N21 0.0247(11) 0.0217(9) 0.0293(11) -0.0001(8) 0.0015(14) 0.0001(13)
C22 0.0289(16) 0.0187(13) 0.0262(16) 0.0014(12) -0.0004(14) -0.0041(12)
C23 0.0244(15) 0.0237(13) 0.0353(16) -0.0011(12) -0.0017(12) -0.0012(11)
N24 0.0257(13) 0.0243(11) 0.0331(14) -0.0035(11) 0.0056(11) 0.0012(10)
O25 0.0301(12) 0.0344(12) 0.0371(12) -0.0101(11) 0.0092(11) 0.0012(10)
O26 0.0247(10) 0.0377(11) 0.0442(13) -0.0149(10) 0.0070(10) 0.0016(9)
C27 0.0332(16) 0.0302(15) 0.0268(15) -0.0053(12) -0.0007(12) -0.0038(13)
C28 0.0259(16) 0.0370(17) 0.051(2) -0.0051(15) -0.0072(15) -0.0004(13)
N31 0.0315(13) 0.0259(10) 0.0246(10) -0.0022(8) 0.0013(14) -0.0021(13)
C32 0.054(2) 0.0344(17) 0.0376(18) 0.0028(15) 0.0040(16) 0.0129(15)
C33 0.102(3) 0.0358(18) 0.048(2) 0.0085(18) 0.007(2) 0.026(2)
C34 0.109(4) 0.0274(16) 0.0408(19) 0.0069(14) 0.008(2) -0.009(2)
C35 0.069(2) 0.0372(19) 0.0354(18) 0.0065(15) 0.0093(17) -0.0127(18)
C36 0.0417(18) 0.0324(16) 0.0337(17) 0.0004(14) 0.0039(15) -0.0031(14)

loop_
_atom_type_symbol
_atom_type_description
_atom_type_scat_dispersion_real
_atom_type_scat_dispersion_imag
_atom_type_scat_source
C C 0.0033 0.0016 'International Tables Vol C Tables 4.2.6.8 and 6.1.1.4'
H H 0.0000 0.0000 'International Tables Vol C Tables 4.2.6.8 and 6.1.1.4'
N N 0.0061 0.0033 'International Tables Vol C Tables 4.2.6.8 and 6.1.1.4'
O O 0.0106 0.0060 'International Tables Vol C Tables 4.2.6.8 and 6.1.1.4'
Cl Cl 0.1484 0.1585 'International Tables Vol C Tables 4.2.6.8 and 6.1.1.4'
Co Co 0.3494 0.9721 'International Tables Vol C Tables 4.2.6.8 and 6.1.1.4'

loop_
_geom_angle_atom_site_label_1
_geom_angle_atom_site_label_2
_geom_angle_atom_site_label_3
_geom_angle
N11 Co1 N24 177.16(10)
N11 Co1 N21 98.59(13)
N24 Co1 N21 81.42(13)
N11 Co1 N14 81.77(12)
N24 Co1 N14 98.19(12)
N21 Co1 N14 179.25(12)
N11 Co1 C1 89.91(17)
N24 Co1 C1 87.26(17)
N21 Co1 C1 91.60(11)
N14 Co1 C1 87.75(10)
N11 Co1 N31 90.75(12)
N24 Co1 N31 92.09(12)
N21 Co1 N31 91.55(8)
N14 Co1 N31 89.10(9)
C1 Co1 N31 176.65(13)
C2 Cl1 C2' 24.2(8)
C2 C1 C2' 36.2(12)
C2 C1 Co1 134.8(7)
C2' C1 Co1 132.1(6)
C1 C2 Cl1 125.4(16)
C1 C2' Cl1 121.8(12)
C12 N11 O15 120.1(2)
C12 N11 Co1 116.8(2)
O15 N11 Co1 123.07(18)
N11 C12 C13 113.3(2)
N11 C12 C17 124.2(3)
C13 C12 C17 122.5(3)
N14 C13 C12 112.4(3)
N14 C13 C18 123.4(3)
C12 C13 C18 124.2(3)
C13 N14 O16 121.6(2)
C13 N14 Co1 115.6(2)
O16 N14 Co1 122.7(2)
C22 N21 O25 120.8(2)
C22 N21 Co1 117.0(2)
O25 N21 Co1 122.2(2)
N21 C22 C23 112.0(2)
N21 C22 C27 124.5(3)
C23 C22 C27 123.5(3)
N24 C23 C22 112.4(2)
N24 C23 C28 124.7(3)
C22 C23 C28 122.8(3)
C23 N24 O26 120.0(2)
C23 N24 Co1 117.17(19)
O26 N24 Co1 122.82(19)
C36 N31 C32 117.7(3)
C36 N31 Co1 121.9(2)
C32 N31 Co1 120.4(2)
N31 C32 C33 122.4(3)
C34 C33 C32 119.3(3)
C33 C34 C35 119.3(3)
C36 C35 C34 118.1(3)
N31 C36 C35 123.1(3)

loop_
_geom_bond_atom_site_label_1
_geom_bond_atom_site_label_2
_geom_bond_distance
Co1 N11 1.883(2)
Co1 N24 1.885(2)
Co1 N21 1.889(2)
Co1 N14 1.891(2)
Co1 C1 1.931(3)
Co1 N31 2.040(2)
Cl1 C2 1.795(16)
Cl1 C2' 1.802(13)
C1 C2 1.192(13)
C1 C2' 1.236(11)
N11 C12 1.285(4)
N11 O15 1.358(3)
C12 C13 1.459(4)
C12 C17 1.498(4)
C13 N14 1.318(4)
C13 C18 1.488(4)
N14 O16 1.322(3)
N21 C22 1.306(4)
N21 O25 1.337(4)
C22 C23 1.477(4)
C22 C27 1.485(4)
C23 N24 1.300(4)
C23 C28 1.487(4)
N24 O26 1.353(3)
N31 C36 1.329(4)
N31 C32 1.348(4)
C32 C33 1.375(5)
C33 C34 1.362(6)
C34 C35 1.385(5)
C35 C36 1.385(4)

loop_
_geom_hbond_atom_site_label_D
_geom_hbond_atom_site_label_H
_geom_hbond_atom_site_label_A
_geom_hbond_distance_DH
_geom_hbond_distance_HA
_geom_hbond_distance_DA
_geom_hbond_angle_DHA
O26 H26 O16 0.84 1.67 2.477(3) 159.1
O15 H15 O25 0.84 1.67 2.482(3) 161.3

loop_
_geom_torsion_atom_site_label_1
_geom_torsion_atom_site_label_2
_geom_torsion_atom_site_label_3
_geom_torsion_atom_site_label_4
_geom_torsion
N11 Co1 C1 C2 -101(4)
N24 Co1 C1 C2 79(4)
N21 Co1 C1 C2 -2(4)
N14 Co1 C1 C2 177(4)
N31 Co1 C1 C2 158(5)
N11 Co1 C1 C2' -51(2)
N24 Co1 C1 C2' 129(2)
N21 Co1 C1 C2' 48(2)
N14 Co1 C1 C2' -132(2)
N31 Co1 C1 C2' -152(4)
C2' C1 C2 Cl1 64(3)
Co1 C1 C2 Cl1 167.7(13)
C2' Cl1 C2 C1 -62(3)
C2 C1 C2' Cl1 -58.8(17)
Co1 C1 C2' Cl1 -170.7(8)
C2 Cl1 C2' C1 54.8(15)
N24 Co1 N11 C12 -92(2)
N21 Co1 N11 C12 178.3(2)
N14 Co1 N11 C12 -2.4(2)
C1 Co1 N11 C12 -90.1(2)
N31 Co1 N11 C12 86.6(2)
N24 Co1 N11 O15 90(2)
N21 Co1 N11 O15 0.3(2)
N14 Co1 N11 O15 179.6(2)
C1 Co1 N11 O15 91.9(2)
N31 Co1 N11 O15 -91.4(2)
O15 N11 C12 C13 -179.2(2)
Co1 N11 C12 C13 2.7(3)
O15 N11 C12 C17 0.3(4)
Co1 N11 C12 C17 -177.8(2)
N11 C12 C13 N14 -1.4(4)
C17 C12 C13 N14 179.1(3)
N11 C12 C13 C18 177.5(3)
C17 C12 C13 C18 -2.0(4)
C12 C13 N14 O16 179.2(2)
C18 C13 N14 O16 0.3(4)
C12 C13 N14 Co1 -0.5(3)
C18 C13 N14 Co1 -179.4(2)
N11 Co1 N14 C13 1.49(19)
N24 Co1 N14 C13 178.63(19)
N21 Co1 N14 C13 120(12)
C1 Co1 N14 C13 91.7(2)
N31 Co1 N14 C13 -89.4(2)
N11 Co1 N14 O16 -178.2(2)
N24 Co1 N14 O16 -1.1(2)
N21 Co1 N14 O16 -60(12)
C1 Co1 N14 O16 -88.0(2)
N31 Co1 N14 O16 90.9(2)
N11 Co1 N21 C22 176.87(19)
N24 Co1 N21 C22 -0.26(19)
N14 Co1 N21 C22 58(12)
C1 Co1 N21 C22 86.7(2)
N31 Co1 N21 C22 -92.1(2)
N11 Co1 N21 O25 -2.1(2)
N24 Co1 N21 O25 -179.2(2)
N14 Co1 N21 O25 -120(12)
C1 Co1 N21 O25 -92.2(2)
N31 Co1 N21 O25 88.9(2)
O25 N21 C22 C23 179.7(2)
Co1 N21 C22 C23 0.8(3)
O25 N21 C22 C27 1.8(4)
Co1 N21 C22 C27 -177.1(2)
N21 C22 C23 N24 -1.1(3)
C27 C22 C23 N24 176.9(2)
N21 C22 C23 C28 -179.4(3)
C27 C22 C23 C28 -1.5(4)
C22 C23 N24 O26 -177.7(2)
C28 C23 N24 O26 0.6(4)
C22 C23 N24 Co1 0.9(3)
C28 C23 N24 Co1 179.2(2)
N11 Co1 N24 C23 -91(2)
N21 Co1 N24 C23 -0.4(2)
N14 Co1 N24 C23 -179.7(2)
C1 Co1 N24 C23 -92.4(2)
N31 Co1 N24 C23 90.9(2)
N11 Co1 N24 O26 88(2)
N21 Co1 N24 O26 178.2(2)
N14 Co1 N24 O26 -1.2(2)
C1 Co1 N24 O26 86.1(2)
N31 Co1 N24 O26 -90.6(2)
N11 Co1 N31 C36 36.3(2)
N24 Co1 N31 C36 -143.8(2)
N21 Co1 N31 C36 -62.3(2)
N14 Co1 N31 C36 118.0(3)
C1 Co1 N31 C36 138(3)
N11 Co1 N31 C32 -141.1(2)
N24 Co1 N31 C32 38.8(2)
N21 Co1 N31 C32 120.3(3)
N14 Co1 N31 C32 -59.4(2)
C1 Co1 N31 C32 -40(4)
C36 N31 C32 C33 -1.5(5)
Co1 N31 C32 C33 176.0(3)
N31 C32 C33 C34 1.8(6)
C32 C33 C34 C35 -1.2(6)
C33 C34 C35 C36 0.4(5)
C32 N31 C36 C35 0.6(5)
Co1 N31 C36 C35 -176.8(2)
C34 C35 C36 N31 -0.1(5)
